data_4509218
loop_
_publ_author_name
'Childs, Scott L.'
'Wood, Peter A.'
'Rodr\'iguez-Hornedo, Na\'ir'
'Reddy, L. Sreenivas'
'Hardcastle, Kenneth I.'

_publ_contact_author 'Scott L Childs'
_publ_section_title
;
 Analysis of 50 Crystal Structures Containing Carbamazepine Using
 theMaterialsModule ofMercury CSD
;
_journal_issue 4
_journal_name_full 'Crystal Growth &amp; Design'
_journal_page_first 1869
_journal_paper_doi 10.1021/cg801056c
_journal_volume 9
_journal_year 2009
_chemical_formula_moiety 'C22 H18 N2 O4'
_chemical_formula_sum 'C22 H18 N2 O4'
_chemical_formula_weight 374.38
_chemical_name_common 'carbamazepine:salicylic acid cocrystal (1:1)'
_chemical_name_systematic
;

 5H-Dibenz(b,f)azepine-5-carboxamide salicylic acid

;
_space_group_IT_number 14
_symmetry_cell_setting monoclinic
_symmetry_space_group_name_Hall '-P 2yn'
_symmetry_space_group_name_H-M 'P 1 21/n 1'
_atom_sites_solution_hydrogens geom
_atom_sites_solution_primary direct
_atom_sites_solution_secondary difmap
_audit_creation_method SHELXL-97
_cell_angle_alpha 90.00
_cell_angle_beta 97.903(7)
_cell_angle_gamma 90.00
_cell_formula_units_Z 4
_cell_length_a 5.1064(6)
_cell_length_b 19.783(2)
_cell_length_c 18.328(2)
_cell_measurement_reflns_used 1752
_cell_measurement_temperature 173(2)
_cell_measurement_theta_max 62.38
_cell_measurement_theta_min 8.59
_cell_volume 1833.9(3)
_computing_cell_refinement 'Bruker SMART'
_computing_data_collection 'Bruker SMART'
_computing_data_reduction 'Bruker SAINT'
_computing_molecular_graphics 'Bruker SHELXTL'
_computing_publication_material 'Bruker SHELXTL'
_computing_structure_refinement 'SHELXL-97 (Sheldrick, 2008)'
_computing_structure_solution 'SHELXS-97 (Sheldrick, 2008)'
_diffrn_ambient_temperature 173(2)
_diffrn_measured_fraction_theta_full 0.823
_diffrn_measured_fraction_theta_max 0.823
_diffrn_measurement_device_type 'CCD area detector'
_diffrn_measurement_method 'phi and omega scans'
_diffrn_radiation_monochromator graphite
_diffrn_radiation_source 'fine-focus sealed tube'
_diffrn_radiation_type CuK\a
_diffrn_radiation_wavelength 1.54178
_diffrn_reflns_av_R_equivalents 0.0386
_diffrn_reflns_av_sigmaI/netI 0.0415
_diffrn_reflns_limit_h_max 4
_diffrn_reflns_limit_h_min -5
_diffrn_reflns_limit_k_max 18
_diffrn_reflns_limit_k_min -23
_diffrn_reflns_limit_l_max 20
_diffrn_reflns_limit_l_min -18
_diffrn_reflns_number 7422
_diffrn_reflns_theta_full 63.57
_diffrn_reflns_theta_max 63.57
_diffrn_reflns_theta_min 8.31
_exptl_absorpt_coefficient_mu 0.775
_exptl_absorpt_correction_T_max 0.9478
_exptl_absorpt_correction_T_min 0.7679
_exptl_absorpt_correction_type multi-scan
_exptl_absorpt_process_details SADABS
_exptl_crystal_colour colourless
_exptl_crystal_density_diffrn 1.356
_exptl_crystal_density_method 'not measured'
_exptl_crystal_description rod
_exptl_crystal_F_000 784
_exptl_crystal_size_max 0.36
_exptl_crystal_size_mid 0.08
_exptl_crystal_size_min 0.07
_refine_diff_density_max 0.175
_refine_diff_density_min -0.224
_refine_diff_density_rms 0.047
_refine_ls_extinction_method none
_refine_ls_goodness_of_fit_ref 1.044
_refine_ls_hydrogen_treatment mixed
_refine_ls_matrix_type full
_refine_ls_number_parameters 263
_refine_ls_number_reflns 2468
_refine_ls_number_restraints 0
_refine_ls_restrained_S_all 1.044
_refine_ls_R_factor_all 0.0618
_refine_ls_R_factor_gt 0.0443
_refine_ls_shift/su_max 0.001
_refine_ls_shift/su_mean 0.000
_refine_ls_structure_factor_coef Fsqd
_refine_ls_weighting_details 'calc w=1/[\s^2^(Fo^2^)+(0.0750P)^2^+0.0000P] where P=(Fo^2^+2Fc^2^)/3'
_refine_ls_weighting_scheme calc
_refine_ls_wR_factor_gt 0.1130
_refine_ls_wR_factor_ref 0.1229
_reflns_number_gt 1880
_reflns_number_total 2468
_reflns_threshold_expression >2sigma(I)
_cod_data_source_file cg801056csup1.cif
_cod_data_source_block 45
_cod_depositor_comments
;
The following automatic conversions were performed:

'_symmetry_cell_setting' value 'Monoclinic' changed to 'monoclinic'
according to /home/saulius/struct/CIF-dictionaries/cif_core.dic
dictionary named 'cif_core.dic' version 2.4.2 from 2011-04-26.

Automatic conversion script
Id: cif_fix_values 1891 2012-01-12 08:04:46Z andrius 
;
_cod_original_cell_volume 1833.9(4)
_cod_original_sg_symbol_H-M P2(1)/n
_cod_database_code 4509218

loop_
_symmetry_equiv_pos_as_xyz
'x, y, z'
'-x+1/2, y+1/2, -z+1/2'
'-x, -y, -z'
'x-1/2, -y-1/2, z-1/2'

loop_
_atom_site_label
_atom_site_type_symbol
_atom_site_fract_x
_atom_site_fract_y
_atom_site_fract_z
_atom_site_U_iso_or_equiv
_atom_site_adp_type
_atom_site_occupancy
_atom_site_symmetry_multiplicity
_atom_site_calc_flag
_atom_site_refinement_flags
C1 C 0.7092(4) 0.26886(12) 0.92528(12) 0.0350(6) Uani 1 1 d .
C2 C 0.5028(5) 0.31143(13) 0.89885(13) 0.0410(6) Uani 1 1 d .
H2 H 0.4132 0.3362 0.9323 0.049 Uiso 1 1 calc R
C3 C 0.4262(5) 0.31800(14) 0.82352(13) 0.0475(7) Uani 1 1 d .
H3 H 0.2854 0.3475 0.8053 0.057 Uiso 1 1 calc R
C4 C 0.5560(5) 0.28138(14) 0.77504(14) 0.0500(7) Uani 1 1 d .
H4 H 0.5025 0.2853 0.7235 0.060 Uiso 1 1 calc R
C5 C 0.7619(5) 0.23934(14) 0.80112(13) 0.0473(7) Uani 1 1 d .
H5 H 0.8521 0.2154 0.7671 0.057 Uiso 1 1 calc R
C6 C 0.8417(4) 0.23098(13) 0.87707(12) 0.0388(6) Uani 1 1 d .
C7 C 1.0519(5) 0.18347(13) 0.90249(13) 0.0432(6) Uani 1 1 d .
H7 H 1.1874 0.1787 0.8721 0.052 Uiso 1 1 calc R
C8 C 1.0767(5) 0.14582(13) 0.96355(13) 0.0423(6) Uani 1 1 d .
H8 H 1.2265 0.1169 0.9714 0.051 Uiso 1 1 calc R
C9 C 0.8982(4) 0.14416(12) 1.01980(12) 0.0373(6) Uani 1 1 d .
C10 C 0.8610(5) 0.08414(13) 1.05703(14) 0.0497(7) Uani 1 1 d .
H10 H 0.9561 0.0449 1.0464 0.060 Uiso 1 1 calc R
C11 C 0.6892(5) 0.08030(14) 1.10902(14) 0.0510(7) Uani 1 1 d .
H11 H 0.6653 0.0387 1.1331 0.061 Uiso 1 1 calc R
C12 C 0.5527(5) 0.13710(15) 1.12575(14) 0.0487(7) Uani 1 1 d .
H12 H 0.4347 0.1348 1.1615 0.058 Uiso 1 1 calc R
C13 C 0.5883(5) 0.19721(13) 1.09044(12) 0.0407(6) Uani 1 1 d .
H13 H 0.4951 0.2365 1.1021 0.049 Uiso 1 1 calc R
C14 C 0.7588(4) 0.20069(12) 1.03819(11) 0.0336(6) Uani 1 1 d .
C15 C 0.9533(4) 0.31279(12) 1.04043(12) 0.0332(6) Uani 1 1 d .
C1G C 0.2091(4) 0.55359(12) 0.81807(12) 0.0340(6) Uani 1 1 d .
C2G C 0.1026(5) 0.49461(13) 0.84246(13) 0.0410(6) Uani 1 1 d .
C3G C -0.1180(5) 0.46543(14) 0.80140(14) 0.0506(7) Uani 1 1 d .
H3G H -0.1907 0.4250 0.8181 0.061 Uiso 1 1 calc R
C4G C -0.2309(5) 0.49469(14) 0.73702(14) 0.0506(7) Uani 1 1 d .
H4G H -0.3814 0.4744 0.7093 0.061 Uiso 1 1 calc R
C5G C -0.1281(5) 0.55340(14) 0.71201(14) 0.0519(7) Uani 1 1 d .
H5G H -0.2072 0.5735 0.6673 0.062 Uiso 1 1 calc R
H6G H 0.1612 0.6228 0.7350 0.062 Uiso 1 1 d R
C6G C 0.0900(5) 0.58277(13) 0.75236(13) 0.0441(7) Uani 1 1 d .
C7G C 0.4462(4) 0.58361(12) 0.86076(12) 0.0351(6) Uani 1 1 d .
N1 N 0.7966(4) 0.26431(10) 1.00318(9) 0.0342(5) Uani 1 1 d .
N2 N 0.9879(4) 0.37013(11) 1.00506(12) 0.0418(6) Uani 1 1 d .
H1N H 1.102(6) 0.4001(16) 1.0274(15) 0.062(9) Uiso 1 1 d .
H2N H 0.929(5) 0.3750(13) 0.9573(14) 0.046(7) Uiso 1 1 d .
O1 O 1.0548(3) 0.30259(8) 1.10524(8) 0.0397(4) Uani 1 1 d .
O1G O 0.5515(3) 0.55923(9) 0.91937(9) 0.0465(5) Uani 1 1 d .
O2G O 0.5355(3) 0.63777(9) 0.83159(8) 0.0443(5) Uani 1 1 d .
H2GO H 0.6762 0.6503 0.8572 0.066 Uiso 1 1 calc R
O3G O 0.2033(4) 0.46384(10) 0.90597(10) 0.0630(6) Uani 1 1 d .
H3GO H 0.3393 0.4846 0.9250 0.095 Uiso 1 1 calc R

loop_
_atom_site_aniso_label
_atom_site_aniso_U_11
_atom_site_aniso_U_22
_atom_site_aniso_U_33
_atom_site_aniso_U_23
_atom_site_aniso_U_13
_atom_site_aniso_U_12
C1 0.0396(12) 0.0360(13) 0.0293(12) -0.0020(11) 0.0045(10) -0.0082(12)
C2 0.0429(14) 0.0398(14) 0.0408(14) 0.0025(12) 0.0077(10) -0.0031(12)
C3 0.0480(14) 0.0459(15) 0.0457(15) 0.0090(13) -0.0043(12) -0.0077(13)
C4 0.0584(16) 0.0554(17) 0.0331(14) 0.0013(14) -0.0044(12) -0.0131(15)
C5 0.0582(16) 0.0511(16) 0.0327(13) -0.0096(12) 0.0068(11) -0.0103(14)
C6 0.0413(13) 0.0415(14) 0.0333(13) -0.0060(12) 0.0039(10) -0.0105(12)
C7 0.0426(13) 0.0484(15) 0.0396(14) -0.0110(13) 0.0095(10) -0.0022(13)
C8 0.0414(14) 0.0411(14) 0.0436(15) -0.0092(13) 0.0030(11) 0.0012(12)
C9 0.0386(13) 0.0356(14) 0.0359(13) -0.0022(12) -0.0010(10) -0.0017(12)
C10 0.0539(16) 0.0361(14) 0.0560(17) 0.0018(13) -0.0039(13) 0.0010(13)
C11 0.0511(16) 0.0470(17) 0.0525(17) 0.0177(14) -0.0010(13) -0.0109(15)
C12 0.0445(14) 0.0600(18) 0.0406(14) 0.0139(14) 0.0026(11) -0.0062(14)
C13 0.0418(13) 0.0454(15) 0.0347(13) 0.0002(12) 0.0045(10) 0.0006(13)
C14 0.0374(12) 0.0333(13) 0.0292(12) -0.0007(11) 0.0012(10) -0.0048(12)
C15 0.0368(12) 0.0346(14) 0.0302(13) -0.0050(11) 0.0113(10) -0.0021(11)
C1G 0.0374(12) 0.0326(13) 0.0333(12) -0.0061(11) 0.0097(10) -0.0005(11)
C2G 0.0490(14) 0.0385(14) 0.0365(14) -0.0043(12) 0.0092(11) -0.0032(12)
C3G 0.0517(16) 0.0465(16) 0.0544(16) -0.0089(14) 0.0097(13) -0.0130(14)
C4G 0.0406(14) 0.0518(17) 0.0586(18) -0.0229(15) 0.0036(13) -0.0014(13)
C5G 0.0516(16) 0.0560(18) 0.0454(15) -0.0108(14) -0.0031(12) 0.0109(15)
C6G 0.0508(15) 0.0382(14) 0.0435(15) -0.0014(12) 0.0069(12) 0.0029(12)
C7G 0.0419(13) 0.0314(13) 0.0343(13) -0.0039(11) 0.0134(11) -0.0003(12)
N1 0.0450(11) 0.0315(10) 0.0258(10) -0.0013(9) 0.0038(8) -0.0042(9)
N2 0.0539(13) 0.0349(12) 0.0363(13) 0.0010(11) 0.0048(10) -0.0092(11)
O1 0.0483(9) 0.0417(10) 0.0291(9) -0.0031(8) 0.0057(7) -0.0113(8)
O1G 0.0547(10) 0.0448(10) 0.0383(9) 0.0054(8) 0.0003(8) -0.0104(9)
O2G 0.0484(10) 0.0414(10) 0.0424(10) 0.0031(8) 0.0036(7) -0.0103(8)
O3G 0.0813(14) 0.0535(12) 0.0504(11) 0.0144(9) -0.0048(9) -0.0275(11)

loop_
_atom_type_symbol
_atom_type_description
_atom_type_scat_dispersion_real
_atom_type_scat_dispersion_imag
_atom_type_scat_source
C C 0.0181 0.0091 'International Tables Vol C Tables 4.2.6.8 and 6.1.1.4'
H H 0.0000 0.0000 'International Tables Vol C Tables 4.2.6.8 and 6.1.1.4'
N N 0.0311 0.0180 'International Tables Vol C Tables 4.2.6.8 and 6.1.1.4'
O O 0.0492 0.0322 'International Tables Vol C Tables 4.2.6.8 and 6.1.1.4'

loop_
_geom_angle_atom_site_label_1
_geom_angle_atom_site_label_2
_geom_angle_atom_site_label_3
_geom_angle
C2 C1 C6 121.0(2)
C2 C1 N1 120.2(2)
C6 C1 N1 118.8(2)
C1 C2 C3 120.1(2)
C1 C2 H2 119.9
C3 C2 H2 119.9
C4 C3 C2 119.7(2)
C4 C3 H3 120.2
C2 C3 H3 120.2
C5 C4 C3 120.3(2)
C5 C4 H4 119.8
C3 C4 H4 119.8
C4 C5 C6 121.3(2)
C4 C5 H5 119.3
C6 C5 H5 119.3
C1 C6 C5 117.5(2)
C1 C6 C7 122.9(2)
C5 C6 C7 119.6(2)
C8 C7 C6 127.5(2)
C8 C7 H7 116.2
C6 C7 H7 116.2
C7 C8 C9 127.2(2)
C7 C8 H8 116.4
C9 C8 H8 116.4
C14 C9 C10 117.2(2)
C14 C9 C8 122.7(2)
C10 C9 C8 120.1(2)
C11 C10 C9 121.7(3)
C11 C10 H10 119.2
C9 C10 H10 119.2
C12 C11 C10 119.8(3)
C12 C11 H11 120.1
C10 C11 H11 120.1
C13 C12 C11 119.7(3)
C13 C12 H12 120.1
C11 C12 H12 120.1
C12 C13 C14 120.3(3)
C12 C13 H13 119.8
C14 C13 H13 119.8
C13 C14 C9 121.3(2)
C13 C14 N1 119.3(2)
C9 C14 N1 119.4(2)
O1 C15 N2 122.5(2)
O1 C15 N1 120.0(2)
N2 C15 N1 117.51(19)
C2G C1G C6G 118.8(2)
C2G C1G C7G 119.9(2)
C6G C1G C7G 121.3(2)
O3G C2G C1G 122.5(2)
O3G C2G C3G 117.6(2)
C1G C2G C3G 119.9(2)
C4G C3G C2G 120.3(3)
C4G C3G H3G 119.8
C2G C3G H3G 119.8
C3G C4G C5G 120.6(2)
C3G C4G H4G 119.7
C5G C4G H4G 119.7
C6G C5G C4G 119.6(2)
C6G C5G H5G 120.2
C4G C5G H5G 120.2
C5G C6G C1G 120.8(2)
C5G C6G H6G 119.5
C1G C6G H6G 119.7
O1G C7G O2G 122.9(2)
O1G C7G C1G 122.3(2)
O2G C7G C1G 114.9(2)
C15 N1 C14 119.72(17)
C15 N1 C1 122.08(19)
C14 N1 C1 117.07(17)
C15 N2 H1N 117.8(18)
C15 N2 H2N 121.4(17)
H1N N2 H2N 119(2)
C7G O2G H2GO 109.5
C2G O3G H3GO 109.5

loop_
_geom_bond_atom_site_label_1
_geom_bond_atom_site_label_2
_geom_bond_distance
C1 C2 1.384(3)
C1 C6 1.402(3)
C1 N1 1.439(3)
C2 C3 1.388(3)
C2 H2 0.9500
C3 C4 1.384(4)
C3 H3 0.9500
C4 C5 1.374(4)
C4 H4 0.9500
C5 C6 1.405(3)
C5 H5 0.9500
C6 C7 1.455(3)
C7 C8 1.336(3)
C7 H7 0.9500
C8 C9 1.467(3)
C8 H8 0.9500
C9 C14 1.392(3)
C9 C10 1.395(3)
C10 C11 1.383(4)
C10 H10 0.9500
C11 C12 1.379(4)
C11 H11 0.9500
C12 C13 1.378(4)
C12 H12 0.9500
C13 C14 1.382(3)
C13 H13 0.9500
C14 N1 1.438(3)
C15 O1 1.245(2)
C15 N2 1.330(3)
C15 N1 1.370(3)
C1G C2G 1.387(3)
C1G C6G 1.397(3)
C1G C7G 1.473(3)
C2G O3G 1.351(3)
C2G C3G 1.391(3)
C3G C4G 1.368(4)
C3G H3G 0.9500
C4G C5G 1.379(4)
C4G H4G 0.9500
C5G C6G 1.378(4)
C5G H5G 0.9500
C6G H6G 0.9448
C7G O1G 1.232(3)
C7G O2G 1.307(3)
N2 H1N 0.89(3)
N2 H2N 0.89(2)
O2G H2GO 0.8400
O3G H3GO 0.8400

loop_
_geom_hbond_atom_site_label_D
_geom_hbond_atom_site_label_H
_geom_hbond_atom_site_label_A
_geom_hbond_distance_DH
_geom_hbond_distance_HA
_geom_hbond_distance_DA
_geom_hbond_angle_DHA
_geom_hbond_site_symmetry_A
N2 H1N O1G 0.89(3) 2.06(3) 2.916(3) 160(3) 3_767
O2G H2GO O1 0.84 1.72 2.539(2) 163.1 3_767
O3G H3GO O1G 0.84 1.84 2.581(2) 145.8 .

loop_
_geom_torsion_atom_site_label_1
_geom_torsion_atom_site_label_2
_geom_torsion_atom_site_label_3
_geom_torsion_atom_site_label_4
_geom_torsion
C6 C1 C2 C3 -1.0(3)
N1 C1 C2 C3 177.2(2)
C1 C2 C3 C4 0.5(4)
C2 C3 C4 C5 -0.8(4)
C3 C4 C5 C6 1.7(4)
C2 C1 C6 C5 1.7(3)
N1 C1 C6 C5 -176.4(2)
C2 C1 C6 C7 -177.3(2)
N1 C1 C6 C7 4.5(3)
C4 C5 C6 C1 -2.1(4)
C4 C5 C6 C7 177.0(2)
C1 C6 C7 C8 32.4(4)
C5 C6 C7 C8 -146.6(3)
C6 C7 C8 C9 -0.7(4)
C7 C8 C9 C14 -32.6(4)
C7 C8 C9 C10 146.9(3)
C14 C9 C10 C11 1.2(3)
C8 C9 C10 C11 -178.3(2)
C9 C10 C11 C12 -0.9(4)
C10 C11 C12 C13 0.1(4)
C11 C12 C13 C14 0.3(3)
C12 C13 C14 C9 0.0(3)
C12 C13 C14 N1 -178.75(19)
C10 C9 C14 C13 -0.8(3)
C8 C9 C14 C13 178.75(19)
C10 C9 C14 N1 177.99(18)
C8 C9 C14 N1 -2.5(3)
C6G C1G C2G O3G -178.9(2)
C7G C1G C2G O3G 2.0(4)
C6G C1G C2G C3G 0.4(4)
C7G C1G C2G C3G -178.7(2)
O3G C2G C3G C4G 179.2(2)
C1G C2G C3G C4G -0.1(4)
C2G C3G C4G C5G -0.1(4)
C3G C4G C5G C6G -0.1(4)
C4G C5G C6G C1G 0.3(4)
C2G C1G C6G C5G -0.5(4)
C7G C1G C6G C5G 178.5(2)
C2G C1G C7G O1G -2.2(4)
C6G C1G C7G O1G 178.8(2)
C2G C1G C7G O2G 177.7(2)
C6G C1G C7G O2G -1.3(3)
O1 C15 N1 C14 -2.5(3)
N2 C15 N1 C14 178.3(2)
O1 C15 N1 C1 -170.0(2)
N2 C15 N1 C1 10.8(3)
C13 C14 N1 C15 76.8(3)
C9 C14 N1 C15 -102.0(2)
C13 C14 N1 C1 -115.1(2)
C9 C14 N1 C1 66.1(3)
C2 C1 N1 C15 -77.8(3)
C6 C1 N1 C15 100.4(3)
C2 C1 N1 C14 114.4(2)
C6 C1 N1 C14 -67.4(3)
